data_2230779
loop_
_publ_author_name
'Li, Liwei'
'He, Xiaoqiang'

_publ_section_title
;
 Benzyltriphenylphosphonium perchlorate
;
_journal_coeditor_code LH5256
_journal_issue 7
_journal_name_full 'Acta Crystallographica Section E'
_journal_page_first o1635
_journal_paper_doi 10.1107/S1600536811021660
_journal_volume 67
_journal_year 2011
_chemical_formula_iupac 'C25 H22 P +, Cl O4 -'
_chemical_formula_moiety 'C25 H22 P, Cl O4'
_chemical_formula_sum 'C25 H22 Cl O4 P'
_chemical_formula_weight 452.85
_chemical_name_systematic
;
Benzyltriphenylphosphonium perchlorate
;
_space_group_IT_number 2
_symmetry_cell_setting triclinic
_symmetry_space_group_name_Hall '-P 1'
_symmetry_space_group_name_H-M 'P -1'
_atom_sites_solution_hydrogens geom
_atom_sites_solution_primary direct
_atom_sites_solution_secondary difmap
_audit_creation_method SHELXL-97
_cell_angle_alpha 69.765(2)
_cell_angle_beta 84.826(2)
_cell_angle_gamma 73.195(2)
_cell_formula_units_Z 4
_cell_length_a 10.0960(10)
_cell_length_b 13.8967(13)
_cell_length_c 18.2577(17)
_cell_measurement_reflns_used 2162
_cell_measurement_temperature 293(2)
_cell_measurement_theta_max 26.712
_cell_measurement_theta_min 2.387
_cell_volume 2300.7(4)
_computing_cell_refinement 'SAINT-Plus (Bruker, 2001)'
_computing_data_collection 'APEX2 (Bruker, 2004)'
_computing_data_reduction 'SAINT-Plus (Bruker, 2001)'
_computing_molecular_graphics 'SHELXTL (Sheldrick, 2008)'
_computing_publication_material 'SHELXTL (Sheldrick, 2008)'
_computing_structure_refinement 'SHELXL97 (Sheldrick, 2008)'
_computing_structure_solution 'SHELXS97 (Sheldrick, 2008)'
_diffrn_ambient_temperature 293(2)
_diffrn_measured_fraction_theta_full 0.986
_diffrn_measured_fraction_theta_max 0.986
_diffrn_measurement_device_type 'Bruker APEXII'
_diffrn_measurement_method '\f and \w scans'
_diffrn_radiation_monochromator graphite
_diffrn_radiation_source 'fine-focus sealed tube'
_diffrn_radiation_type MoK\a
_diffrn_radiation_wavelength 0.71073
_diffrn_reflns_av_R_equivalents 0.0190
_diffrn_reflns_av_sigmaI/netI 0.0407
_diffrn_reflns_limit_h_max 10
_diffrn_reflns_limit_h_min -12
_diffrn_reflns_limit_k_max 16
_diffrn_reflns_limit_k_min -16
_diffrn_reflns_limit_l_max 21
_diffrn_reflns_limit_l_min -21
_diffrn_reflns_number 11362
_diffrn_reflns_theta_full 25.00
_diffrn_reflns_theta_max 25.00
_diffrn_reflns_theta_min 2.11
_diffrn_standards_decay_% 0
_diffrn_standards_interval_count 0
_diffrn_standards_interval_time 0
_diffrn_standards_number 0
_exptl_absorpt_coefficient_mu 0.264
_exptl_absorpt_correction_T_max 0.9393
_exptl_absorpt_correction_T_min 0.9226
_exptl_absorpt_correction_type multi-scan
_exptl_absorpt_process_details '(SADABS; Sheldrick, 1996)'
_exptl_crystal_colour colourless
_exptl_crystal_density_diffrn 1.307
_exptl_crystal_density_method 'not measured'
_exptl_crystal_description block
_exptl_crystal_F_000 944
_exptl_crystal_size_max 0.31
_exptl_crystal_size_mid 0.29
_exptl_crystal_size_min 0.24
_refine_diff_density_max 0.954
_refine_diff_density_min -0.362
_refine_ls_extinction_method none
_refine_ls_goodness_of_fit_ref 1.023
_refine_ls_hydrogen_treatment constr
_refine_ls_matrix_type full
_refine_ls_number_parameters 559
_refine_ls_number_reflns 7992
_refine_ls_number_restraints 0
_refine_ls_restrained_S_all 1.023
_refine_ls_R_factor_all 0.0845
_refine_ls_R_factor_gt 0.0603
_refine_ls_shift/su_max 0.000
_refine_ls_shift/su_mean 0.000
_refine_ls_structure_factor_coef Fsqd
_refine_ls_weighting_details 'calc w=1/[\s^2^(Fo^2^)+(0.0990P)^2^+1.1578P] where P=(Fo^2^+2Fc^2^)/3'
_refine_ls_weighting_scheme calc
_refine_ls_wR_factor_gt 0.1615
_refine_ls_wR_factor_ref 0.1850
_reflns_number_gt 5675
_reflns_number_total 7992
_reflns_threshold_expression I>2\s(I)
_cod_data_source_file lh5256.cif
_cod_data_source_block I
_cod_database_code 2230779
_cod_database_fobs_code 2230779

loop_
_symmetry_equiv_pos_as_xyz
'x, y, z'
'-x, -y, -z'

loop_
_atom_site_type_symbol
_atom_site_label
_atom_site_fract_x
_atom_site_fract_y
_atom_site_fract_z
_atom_site_U_iso_or_equiv
_atom_site_adp_type
_atom_site_calc_flag
_atom_site_refinement_flags
_atom_site_occupancy
_atom_site_symmetry_multiplicity
_atom_site_disorder_assembly
_atom_site_disorder_group
Cl Cl1 0.28935(10) 0.87956(7) 0.37917(6) 0.0715(3) Uani d . 1 1 . .
Cl Cl2 0.64016(9) 0.63901(7) 0.12239(5) 0.0618(3) Uani d . 1 1 . .
P P1 0.78887(9) 0.70653(7) 0.35120(5) 0.0504(2) Uani d . 1 1 . .
P P2 0.15337(8) 0.25542(6) 0.15262(5) 0.0455(2) Uani d . 1 1 . .
O O1 0.2871(6) 0.8624(3) 0.4591(2) 0.160(2) Uani d . 1 1 . .
O O2 0.3355(3) 0.9704(2) 0.3405(2) 0.1007(10) Uani d . 1 1 . .
O O3 0.1552(4) 0.8940(3) 0.3548(3) 0.1497(19) Uani d . 1 1 . .
O O4 0.5282(5) 0.6397(6) 0.1692(2) 0.186(3) Uani d . 1 1 . .
O O5 0.6241(5) 0.6110(5) 0.0585(3) 0.1600(19) Uani d . 1 1 . .
O O6 0.6364(6) 0.7454(3) 0.0897(4) 0.190(2) Uani d . 1 1 . .
O O7 0.7664(4) 0.5984(5) 0.1599(3) 0.190(3) Uani d . 1 1 . .
O O8 0.3807(3) 0.7868(2) 0.3676(2) 0.0951(9) Uani d . 1 1 . .
C C1 0.6743(3) 0.7966(3) 0.27025(19) 0.0552(8) Uani d . 1 1 . .
H H1A 0.6667 0.7578 0.2365 0.066 Uiso calc R 1 1 . .
H H1B 0.5830 0.8198 0.2906 0.066 Uiso calc R 1 1 . .
C C2 0.7194(3) 0.8937(3) 0.2221(2) 0.0540(8) Uani d . 1 1 . .
C C3 0.7893(4) 0.8939(4) 0.1541(2) 0.0749(11) Uani d . 1 1 . .
H H3 0.8134 0.8331 0.1398 0.090 Uiso calc R 1 1 . .
C C4 0.8242(6) 0.9860(6) 0.1063(3) 0.122(2) Uani d . 1 1 . .
H H4 0.8721 0.9865 0.0603 0.147 Uiso calc R 1 1 . .
C C5 0.7882(7) 1.0740(6) 0.1274(6) 0.152(4) Uani d . 1 1 . .
H H5 0.8101 1.1354 0.0950 0.183 Uiso calc R 1 1 . .
C C6 0.7216(7) 1.0744(4) 0.1938(5) 0.129(2) Uani d . 1 1 . .
H H6 0.6995 1.1357 0.2075 0.155 Uiso calc R 1 1 . .
C C7 0.6850(5) 0.9851(3) 0.2426(3) 0.0867(13) Uani d . 1 1 . .
H H7 0.6379 0.9863 0.2886 0.104 Uiso calc R 1 1 . .
C C8 0.7901(4) 0.7712(3) 0.42106(19) 0.0606(9) Uani d . 1 1 . .
C C9 0.9078(5) 0.7808(4) 0.4455(2) 0.0905(14) Uani d . 1 1 . .
H H9 0.9937 0.7507 0.4277 0.109 Uiso calc R 1 1 . .
C C10 0.8984(8) 0.8365(6) 0.4974(3) 0.130(2) Uani d . 1 1 . .
H H10 0.9781 0.8449 0.5133 0.156 Uiso calc R 1 1 . .
C C11 0.7763(10) 0.8775(6) 0.5244(3) 0.133(2) Uani d . 1 1 . .
H H11 0.7719 0.9134 0.5595 0.160 Uiso calc R 1 1 . .
C C12 0.6574(8) 0.8679(6) 0.5014(3) 0.138(3) Uani d . 1 1 . .
H H12 0.5726 0.8974 0.5205 0.166 Uiso calc R 1 1 . .
C C13 0.6636(5) 0.8135(5) 0.4492(3) 0.1033(17) Uani d . 1 1 . .
H H13 0.5832 0.8060 0.4336 0.124 Uiso calc R 1 1 . .
C C14 0.9621(3) 0.6633(3) 0.31777(19) 0.0557(8) Uani d . 1 1 . .
C C15 1.0440(4) 0.7335(3) 0.2902(2) 0.0623(9) Uani d . 1 1 . .
H H15 1.0087 0.8041 0.2880 0.075 Uiso calc R 1 1 . .
C C16 1.1773(4) 0.6984(4) 0.2661(2) 0.0709(10) Uani d . 1 1 . .
H H16 1.2330 0.7447 0.2495 0.085 Uiso calc R 1 1 . .
C C17 1.2275(4) 0.5957(4) 0.2666(2) 0.0825(12) Uani d . 1 1 . .
H H17 1.3168 0.5727 0.2494 0.099 Uiso calc R 1 1 . .
C C18 1.1472(5) 0.5264(4) 0.2923(3) 0.0894(13) Uani d . 1 1 . .
H H18 1.1823 0.4566 0.2926 0.107 Uiso calc R 1 1 . .
C C19 1.0149(4) 0.5594(3) 0.3177(3) 0.0760(11) Uani d . 1 1 . .
H H19 0.9608 0.5120 0.3349 0.091 Uiso calc R 1 1 . .
C C20 0.7226(3) 0.5925(3) 0.39688(19) 0.0554(8) Uani d . 1 1 . .
C C21 0.7725(4) 0.5226(4) 0.4711(2) 0.0810(12) Uani d . 1 1 . .
H H21 0.8367 0.5360 0.4970 0.097 Uiso calc R 1 1 . .
C C22 0.7246(5) 0.4330(4) 0.5054(3) 0.0917(15) Uani d . 1 1 . .
H H22 0.7571 0.3862 0.5547 0.110 Uiso calc R 1 1 . .
C C23 0.6308(5) 0.4131(3) 0.4677(3) 0.0820(13) Uani d . 1 1 . .
H H23 0.6006 0.3523 0.4908 0.098 Uiso calc R 1 1 . .
C C24 0.5816(4) 0.4814(3) 0.3967(2) 0.0714(10) Uani d . 1 1 . .
H H24 0.5161 0.4679 0.3717 0.086 Uiso calc R 1 1 . .
C C25 0.6269(4) 0.5711(3) 0.3606(2) 0.0590(8) Uani d . 1 1 . .
H H25 0.5925 0.6171 0.3115 0.071 Uiso calc R 1 1 . .
C C26 0.0749(4) 0.3622(3) 0.06520(19) 0.0562(8) Uani d . 1 1 . .
H H26A 0.0360 0.4268 0.0781 0.067 Uiso calc R 1 1 . .
H H26B 0.1468 0.3749 0.0271 0.067 Uiso calc R 1 1 . .
C C27 -0.0372(3) 0.3416(2) 0.02821(18) 0.0512(8) Uani d . 1 1 . .
C C28 -0.1743(4) 0.3715(3) 0.0479(2) 0.0628(9) Uani d . 1 1 . .
H H28 -0.1990 0.4019 0.0870 0.075 Uiso calc R 1 1 . .
C C29 -0.2753(4) 0.3568(3) 0.0101(2) 0.0731(11) Uani d . 1 1 . .
H H29 -0.3677 0.3783 0.0233 0.088 Uiso calc R 1 1 . .
C C30 -0.2404(4) 0.3103(3) -0.0472(2) 0.0757(11) Uani d . 1 1 . .
H H30 -0.3084 0.2999 -0.0724 0.091 Uiso calc R 1 1 . .
C C31 -0.1051(5) 0.2801(4) -0.0662(2) 0.0838(12) Uani d . 1 1 . .
H H31 -0.0809 0.2496 -0.1052 0.101 Uiso calc R 1 1 . .
C C32 -0.0035(4) 0.2938(3) -0.0288(2) 0.0698(10) Uani d . 1 1 . .
H H32 0.0886 0.2709 -0.0417 0.084 Uiso calc R 1 1 . .
C C33 0.2236(3) 0.1339(2) 0.13166(18) 0.0489(7) Uani d . 1 1 . .
C C34 0.1405(4) 0.0721(3) 0.1291(2) 0.0665(9) Uani d . 1 1 . .
H H34 0.0462 0.0928 0.1387 0.080 Uiso calc R 1 1 . .
C C35 0.1983(5) -0.0215(3) 0.1121(3) 0.0847(12) Uani d . 1 1 . .
H H35 0.1432 -0.0647 0.1120 0.102 Uiso calc R 1 1 . .
C C36 0.3346(6) -0.0497(4) 0.0957(3) 0.0930(15) Uani d . 1 1 . .
H H36 0.3720 -0.1120 0.0838 0.112 Uiso calc R 1 1 . .
C C37 0.4177(5) 0.0113(4) 0.0964(3) 0.0917(15) Uani d . 1 1 . .
H H37 0.5112 -0.0094 0.0850 0.110 Uiso calc R 1 1 . .
C C38 0.3631(4) 0.1051(3) 0.1140(2) 0.0705(10) Uani d . 1 1 . .
H H38 0.4193 0.1477 0.1140 0.085 Uiso calc R 1 1 . .
C C39 0.2891(3) 0.2915(3) 0.18479(19) 0.0527(8) Uani d . 1 1 . .
C C40 0.3374(4) 0.3763(3) 0.1383(2) 0.0707(10) Uani d . 1 1 . .
H H40 0.3000 0.4159 0.0886 0.085 Uiso calc R 1 1 . .
C C41 0.4405(4) 0.4020(4) 0.1654(3) 0.0766(11) Uani d . 1 1 . .
H H41 0.4723 0.4593 0.1340 0.092 Uiso calc R 1 1 . .
C C42 0.4957(4) 0.3453(4) 0.2366(3) 0.0829(12) Uani d . 1 1 . .
H H42 0.5657 0.3633 0.2542 0.099 Uiso calc R 1 1 . .
C C43 0.4493(5) 0.2603(4) 0.2841(3) 0.1044(16) Uani d . 1 1 . .
H H43 0.4878 0.2213 0.3336 0.125 Uiso calc R 1 1 . .
C C44 0.3452(5) 0.2332(4) 0.2579(2) 0.0835(12) Uani d . 1 1 . .
H H44 0.3137 0.1759 0.2896 0.100 Uiso calc R 1 1 . .
C C45 0.0268(3) 0.2423(2) 0.22866(18) 0.0488(7) Uani d . 1 1 . .
C C46 -0.0568(4) 0.3353(3) 0.2398(2) 0.0644(9) Uani d . 1 1 . .
H H46 -0.0501 0.4017 0.2065 0.077 Uiso calc R 1 1 . .
C C47 -0.1488(4) 0.3286(4) 0.3002(3) 0.0777(12) Uani d . 1 1 . .
H H47 -0.2051 0.3905 0.3075 0.093 Uiso calc R 1 1 . .
C C48 -0.1582(4) 0.2316(4) 0.3495(2) 0.0825(13) Uani d . 1 1 . .
H H48 -0.2206 0.2277 0.3905 0.099 Uiso calc R 1 1 . .
C C49 -0.0760(4) 0.1392(4) 0.3391(2) 0.0806(12) Uani d . 1 1 . .
H H49 -0.0838 0.0733 0.3726 0.097 Uiso calc R 1 1 . .
C C50 0.0186(4) 0.1442(3) 0.2786(2) 0.0649(9) Uani d . 1 1 . .
H H50 0.0756 0.0820 0.2720 0.078 Uiso calc R 1 1 . .

loop_
_atom_site_aniso_label
_atom_site_aniso_U_11
_atom_site_aniso_U_22
_atom_site_aniso_U_33
_atom_site_aniso_U_12
_atom_site_aniso_U_13
_atom_site_aniso_U_23
Cl1 0.0651(6) 0.0486(5) 0.0899(7) -0.0150(4) 0.0148(5) -0.0140(5)
Cl2 0.0601(5) 0.0640(5) 0.0710(6) -0.0234(4) 0.0099(4) -0.0318(4)
P1 0.0498(5) 0.0578(5) 0.0429(4) -0.0128(4) -0.0004(3) -0.0176(4)
P2 0.0456(4) 0.0445(4) 0.0463(4) -0.0120(3) -0.0011(3) -0.0151(3)
O1 0.264(6) 0.110(3) 0.104(3) -0.054(3) 0.062(3) -0.046(2)
O2 0.096(2) 0.0658(18) 0.127(3) -0.0368(16) 0.0062(19) -0.0054(17)
O3 0.071(2) 0.083(2) 0.282(6) -0.0226(18) -0.009(3) -0.042(3)
O4 0.129(3) 0.391(8) 0.104(3) -0.143(5) 0.050(3) -0.118(4)
O5 0.181(4) 0.223(5) 0.132(3) -0.067(4) 0.037(3) -0.127(4)
O6 0.203(5) 0.078(3) 0.278(7) -0.031(3) -0.013(5) -0.047(4)
O7 0.087(3) 0.207(5) 0.190(5) 0.000(3) -0.034(3) 0.015(4)
O8 0.091(2) 0.0691(18) 0.115(2) -0.0128(15) 0.0239(18) -0.0320(17)
C1 0.057(2) 0.059(2) 0.0480(18) -0.0189(16) -0.0023(15) -0.0130(15)
C2 0.0462(18) 0.0493(18) 0.0586(19) -0.0103(14) -0.0053(15) -0.0094(15)
C3 0.060(2) 0.094(3) 0.053(2) -0.022(2) 0.0016(17) -0.002(2)
C4 0.079(3) 0.145(6) 0.090(4) -0.041(4) -0.006(3) 0.035(4)
C5 0.086(4) 0.096(5) 0.205(9) -0.046(4) -0.047(5) 0.064(5)
C6 0.102(4) 0.056(3) 0.213(8) -0.024(3) -0.040(5) -0.015(4)
C7 0.076(3) 0.063(3) 0.117(4) -0.010(2) -0.011(2) -0.031(3)
C8 0.063(2) 0.076(2) 0.0439(17) -0.0122(18) -0.0019(15) -0.0258(17)
C9 0.082(3) 0.140(4) 0.073(3) -0.036(3) 0.001(2) -0.059(3)
C10 0.153(6) 0.200(7) 0.095(4) -0.084(5) 0.016(4) -0.096(5)
C11 0.210(8) 0.136(5) 0.085(4) -0.052(5) 0.008(5) -0.073(4)
C12 0.155(6) 0.154(6) 0.094(4) 0.019(5) 0.005(4) -0.079(4)
C13 0.082(3) 0.151(5) 0.082(3) 0.000(3) 0.002(2) -0.071(3)
C14 0.0532(19) 0.067(2) 0.0485(18) -0.0123(16) -0.0010(14) -0.0246(16)
C15 0.060(2) 0.072(2) 0.055(2) -0.0162(18) -0.0025(16) -0.0214(18)
C16 0.060(2) 0.096(3) 0.062(2) -0.030(2) 0.0039(18) -0.025(2)
C17 0.056(2) 0.114(4) 0.076(3) -0.011(2) 0.008(2) -0.042(3)
C18 0.075(3) 0.086(3) 0.114(4) -0.012(2) 0.022(3) -0.055(3)
C19 0.069(2) 0.082(3) 0.093(3) -0.027(2) 0.019(2) -0.049(2)
C20 0.0523(19) 0.0539(19) 0.0472(17) -0.0061(15) 0.0060(14) -0.0095(15)
C21 0.070(3) 0.087(3) 0.062(2) -0.011(2) -0.0063(19) -0.002(2)
C22 0.083(3) 0.074(3) 0.069(3) -0.002(2) 0.010(2) 0.018(2)
C23 0.083(3) 0.052(2) 0.091(3) -0.013(2) 0.031(3) -0.011(2)
C24 0.080(3) 0.055(2) 0.079(3) -0.0220(19) 0.020(2) -0.025(2)
C25 0.069(2) 0.0526(19) 0.0527(19) -0.0155(17) 0.0056(16) -0.0166(16)
C26 0.065(2) 0.0484(18) 0.0510(18) -0.0173(16) -0.0062(15) -0.0091(15)
C27 0.0562(19) 0.0437(17) 0.0445(17) -0.0099(14) -0.0061(14) -0.0050(13)
C28 0.062(2) 0.059(2) 0.057(2) -0.0007(17) -0.0044(17) -0.0189(17)
C29 0.052(2) 0.081(3) 0.070(2) -0.0072(19) -0.0079(18) -0.014(2)
C30 0.072(3) 0.079(3) 0.074(3) -0.020(2) -0.025(2) -0.017(2)
C31 0.086(3) 0.110(3) 0.068(3) -0.021(3) -0.010(2) -0.047(2)
C32 0.059(2) 0.097(3) 0.054(2) -0.013(2) 0.0014(17) -0.034(2)
C33 0.0496(18) 0.0500(17) 0.0473(17) -0.0107(14) -0.0012(13) -0.0186(14)
C34 0.063(2) 0.060(2) 0.084(3) -0.0208(18) 0.0059(19) -0.0319(19)
C35 0.098(3) 0.067(3) 0.105(3) -0.028(2) 0.002(3) -0.044(2)
C36 0.099(4) 0.072(3) 0.105(3) 0.015(3) -0.026(3) -0.052(3)
C37 0.060(2) 0.114(4) 0.106(3) 0.015(2) -0.013(2) -0.071(3)
C38 0.0455(19) 0.090(3) 0.086(3) -0.0079(18) -0.0018(18) -0.049(2)
C39 0.0507(18) 0.0539(19) 0.0576(19) -0.0124(15) -0.0020(15) -0.0248(16)
C40 0.077(3) 0.079(3) 0.063(2) -0.040(2) -0.0002(19) -0.017(2)
C41 0.076(3) 0.085(3) 0.085(3) -0.041(2) 0.001(2) -0.033(2)
C42 0.064(2) 0.094(3) 0.110(4) -0.026(2) -0.011(2) -0.051(3)
C43 0.103(4) 0.111(4) 0.094(3) -0.038(3) -0.047(3) -0.009(3)
C44 0.090(3) 0.082(3) 0.077(3) -0.040(2) -0.026(2) -0.004(2)
C45 0.0440(17) 0.0532(18) 0.0451(16) -0.0082(14) -0.0045(13) -0.0147(14)
C46 0.060(2) 0.067(2) 0.066(2) -0.0085(17) 0.0042(17) -0.0300(18)
C47 0.060(2) 0.099(3) 0.076(3) -0.005(2) 0.007(2) -0.046(3)
C48 0.061(2) 0.128(4) 0.059(2) -0.023(3) 0.0150(19) -0.038(3)
C49 0.080(3) 0.093(3) 0.058(2) -0.029(2) 0.008(2) -0.009(2)
C50 0.064(2) 0.061(2) 0.055(2) -0.0069(17) 0.0026(17) -0.0105(17)

loop_
_atom_type_symbol
_atom_type_description
_atom_type_scat_dispersion_real
_atom_type_scat_dispersion_imag
_atom_type_scat_source
C C 0.0033 0.0016 'International Tables Vol C Tables 4.2.6.8 and 6.1.1.4'
H H 0.0000 0.0000 'International Tables Vol C Tables 4.2.6.8 and 6.1.1.4'
O O 0.0106 0.0060 'International Tables Vol C Tables 4.2.6.8 and 6.1.1.4'
Cl Cl 0.1484 0.1585 'International Tables Vol C Tables 4.2.6.8 and 6.1.1.4'
P P 0.1023 0.0942 'International Tables Vol C Tables 4.2.6.8 and 6.1.1.4'

loop_
_geom_angle_atom_site_label_1
_geom_angle_atom_site_label_2
_geom_angle_atom_site_label_3
_geom_angle_site_symmetry_1
_geom_angle_site_symmetry_3
_geom_angle
_geom_angle_publ_flag
O1 Cl1 O3 . . 108.3(3) ?
O1 Cl1 O2 . . 108.6(3) ?
O3 Cl1 O2 . . 111.0(2) ?
O1 Cl1 O8 . . 107.3(3) ?
O3 Cl1 O8 . . 110.1(2) ?
O2 Cl1 O8 . . 111.4(2) ?
O4 Cl2 O7 . . 115.8(3) ?
O4 Cl2 O6 . . 103.7(4) ?
O7 Cl2 O6 . . 100.5(4) ?
O4 Cl2 O5 . . 112.0(3) ?
O7 Cl2 O5 . . 118.6(4) ?
O6 Cl2 O5 . . 103.3(4) ?
C8 P1 C14 . . 109.83(16) ?
C8 P1 C20 . . 109.12(16) ?
C14 P1 C20 . . 109.48(16) ?
C8 P1 C1 . . 109.95(17) ?
C14 P1 C1 . . 110.92(15) ?
C20 P1 C1 . . 107.50(16) ?
C33 P2 C39 . . 109.73(15) ?
C33 P2 C45 . . 111.81(15) ?
C39 P2 C45 . . 107.62(15) ?
C33 P2 C26 . . 109.90(15) ?
C39 P2 C26 . . 108.29(16) ?
C45 P2 C26 . . 109.41(15) ?
C2 C1 P1 . . 114.7(2) ?
C2 C1 H1A . . 108.6 ?
P1 C1 H1A . . 108.6 ?
C2 C1 H1B . . 108.6 ?
P1 C1 H1B . . 108.6 ?
H1A C1 H1B . . 107.6 ?
C3 C2 C7 . . 119.2(4) ?
C3 C2 C1 . . 119.2(3) ?
C7 C2 C1 . . 121.5(3) ?
C2 C3 C4 . . 119.8(5) ?
C2 C3 H3 . . 120.1 ?
C4 C3 H3 . . 120.1 ?
C5 C4 C3 . . 119.6(6) ?
C5 C4 H4 . . 120.2 ?
C3 C4 H4 . . 120.2 ?
C6 C5 C4 . . 121.1(6) ?
C6 C5 H5 . . 119.4 ?
C4 C5 H5 . . 119.4 ?
C5 C6 C7 . . 121.0(7) ?
C5 C6 H6 . . 119.5 ?
C7 C6 H6 . . 119.5 ?
C6 C7 C2 . . 119.2(5) ?
C6 C7 H7 . . 120.4 ?
C2 C7 H7 . . 120.4 ?
C9 C8 C13 . . 120.0(4) ?
C9 C8 P1 . . 123.3(3) ?
C13 C8 P1 . . 116.7(3) ?
C8 C9 C10 . . 119.4(5) ?
C8 C9 H9 . . 120.3 ?
C10 C9 H9 . . 120.3 ?
C11 C10 C9 . . 120.5(6) ?
C11 C10 H10 . . 119.8 ?
C9 C10 H10 . . 119.8 ?
C10 C11 C12 . . 121.2(5) ?
C10 C11 H11 . . 119.4 ?
C12 C11 H11 . . 119.4 ?
C11 C12 C13 . . 119.6(6) ?
C11 C12 H12 . . 120.2 ?
C13 C12 H12 . . 120.2 ?
C8 C13 C12 . . 119.4(5) ?
C8 C13 H13 . . 120.3 ?
C12 C13 H13 . . 120.3 ?
C19 C14 C15 . . 118.9(3) ?
C19 C14 P1 . . 120.1(3) ?
C15 C14 P1 . . 121.0(3) ?
C16 C15 C14 . . 120.1(4) ?
C16 C15 H15 . . 119.9 ?
C14 C15 H15 . . 119.9 ?
C17 C16 C15 . . 120.0(4) ?
C17 C16 H16 . . 120.0 ?
C15 C16 H16 . . 120.0 ?
C16 C17 C18 . . 120.4(4) ?
C16 C17 H17 . . 119.8 ?
C18 C17 H17 . . 119.8 ?
C17 C18 C19 . . 120.4(4) ?
C17 C18 H18 . . 119.8 ?
C19 C18 H18 . . 119.8 ?
C18 C19 C14 . . 120.1(4) ?
C18 C19 H19 . . 120.0 ?
C14 C19 H19 . . 120.0 ?
C25 C20 C21 . . 119.0(3) ?
C25 C20 P1 . . 122.0(3) ?
C21 C20 P1 . . 118.9(3) ?
C22 C21 C20 . . 119.0(4) ?
C22 C21 H21 . . 120.5 ?
C20 C21 H21 . . 120.5 ?
C23 C22 C21 . . 120.6(4) ?
C23 C22 H22 . . 119.7 ?
C21 C22 H22 . . 119.7 ?
C24 C23 C22 . . 120.1(4) ?
C24 C23 H23 . . 120.0 ?
C22 C23 H23 . . 120.0 ?
C23 C24 C25 . . 121.0(4) ?
C23 C24 H24 . . 119.5 ?
C25 C24 H24 . . 119.5 ?
C20 C25 C24 . . 120.2(3) ?
C20 C25 H25 . . 119.9 ?
C24 C25 H25 . . 119.9 ?
C27 C26 P2 . . 114.9(2) ?
C27 C26 H26A . . 108.5 ?
P2 C26 H26A . . 108.5 ?
C27 C26 H26B . . 108.5 ?
P2 C26 H26B . . 108.5 ?
H26A C26 H26B . . 107.5 ?
C28 C27 C32 . . 118.3(3) ?
C28 C27 C26 . . 121.8(3) ?
C32 C27 C26 . . 119.8(3) ?
C27 C28 C29 . . 120.5(3) ?
C27 C28 H28 . . 119.8 ?
C29 C28 H28 . . 119.8 ?
C30 C29 C28 . . 120.5(4) ?
C30 C29 H29 . . 119.8 ?
C28 C29 H29 . . 119.8 ?
C31 C30 C29 . . 119.0(4) ?
C31 C30 H30 . . 120.5 ?
C29 C30 H30 . . 120.5 ?
C30 C31 C32 . . 121.1(4) ?
C30 C31 H31 . . 119.5 ?
C32 C31 H31 . . 119.5 ?
C31 C32 C27 . . 120.6(4) ?
C31 C32 H32 . . 119.7 ?
C27 C32 H32 . . 119.7 ?
C34 C33 C38 . . 120.0(3) ?
C34 C33 P2 . . 121.1(3) ?
C38 C33 P2 . . 118.8(3) ?
C33 C34 C35 . . 119.6(4) ?
C33 C34 H34 . . 120.2 ?
C35 C34 H34 . . 120.2 ?
C36 C35 C34 . . 120.1(4) ?
C36 C35 H35 . . 119.9 ?
C34 C35 H35 . . 119.9 ?
C35 C36 C37 . . 121.1(4) ?
C35 C36 H36 . . 119.4 ?
C37 C36 H36 . . 119.4 ?
C36 C37 C38 . . 120.1(4) ?
C36 C37 H37 . . 119.9 ?
C38 C37 H37 . . 119.9 ?
C33 C38 C37 . . 119.0(4) ?
C33 C38 H38 . . 120.5 ?
C37 C38 H38 . . 120.5 ?
C44 C39 C40 . . 119.5(3) ?
C44 C39 P2 . . 118.6(3) ?
C40 C39 P2 . . 121.9(3) ?
C41 C40 C39 . . 120.1(4) ?
C41 C40 H40 . . 120.0 ?
C39 C40 H40 . . 120.0 ?
C42 C41 C40 . . 120.6(4) ?
C42 C41 H41 . . 119.7 ?
C40 C41 H41 . . 119.7 ?
C41 C42 C43 . . 120.4(4) ?
C41 C42 H42 . . 119.8 ?
C43 C42 H42 . . 119.8 ?
C42 C43 C44 . . 119.9(4) ?
C42 C43 H43 . . 120.1 ?
C44 C43 H43 . . 120.1 ?
C39 C44 C43 . . 119.5(4) ?
C39 C44 H44 . . 120.2 ?
C43 C44 H44 . . 120.2 ?
C50 C45 C46 . . 120.2(3) ?
C50 C45 P2 . . 121.8(2) ?
C46 C45 P2 . . 117.8(3) ?
C47 C46 C45 . . 119.7(4) ?
C47 C46 H46 . . 120.1 ?
C45 C46 H46 . . 120.1 ?
C48 C47 C46 . . 120.4(4) ?
C48 C47 H47 . . 119.8 ?
C46 C47 H47 . . 119.8 ?
C47 C48 C49 . . 120.4(4) ?
C47 C48 H48 . . 119.8 ?
C49 C48 H48 . . 119.8 ?
C48 C49 C50 . . 120.2(4) ?
C48 C49 H49 . . 119.9 ?
C50 C49 H49 . . 119.9 ?
C45 C50 C49 . . 119.2(4) ?
C45 C50 H50 . . 120.4 ?
C49 C50 H50 . . 120.4 ?

loop_
_geom_bond_atom_site_label_1
_geom_bond_atom_site_label_2
_geom_bond_site_symmetry_2
_geom_bond_distance
_geom_bond_publ_flag
Cl1 O1 . 1.394(4) ?
Cl1 O3 . 1.401(4) ?
Cl1 O2 . 1.405(3) ?
Cl1 O8 . 1.422(3) ?
Cl2 O4 . 1.354(4) ?
Cl2 O7 . 1.373(4) ?
Cl2 O6 . 1.380(4) ?
Cl2 O5 . 1.386(4) ?
P1 C8 . 1.799(3) ?
P1 C14 . 1.802(3) ?
P1 C20 . 1.803(4) ?
P1 C1 . 1.811(3) ?
P2 C33 . 1.791(3) ?
P2 C39 . 1.794(3) ?
P2 C45 . 1.798(3) ?
P2 C26 . 1.813(3) ?
C1 C2 . 1.503(5) ?
C1 H1A . 0.9700 ?
C1 H1B . 0.9700 ?
C2 C3 . 1.371(5) ?
C2 C7 . 1.388(5) ?
C3 C4 . 1.399(7) ?
C3 H3 . 0.9300 ?
C4 C5 . 1.348(11) ?
C4 H4 . 0.9300 ?
C5 C6 . 1.333(11) ?
C5 H5 . 0.9300 ?
C6 C7 . 1.382(8) ?
C6 H6 . 0.9300 ?
C7 H7 . 0.9300 ?
C8 C9 . 1.364(5) ?
C8 C13 . 1.377(5) ?
C9 C10 . 1.399(7) ?
C9 H9 . 0.9300 ?
C10 C11 . 1.327(9) ?
C10 H10 . 0.9300 ?
C11 C12 . 1.362(9) ?
C11 H11 . 0.9300 ?
C12 C13 . 1.394(7) ?
C12 H12 . 0.9300 ?
C13 H13 . 0.9300 ?
C14 C19 . 1.387(5) ?
C14 C15 . 1.392(5) ?
C15 C16 . 1.381(5) ?
C15 H15 . 0.9300 ?
C16 C17 . 1.366(6) ?
C16 H16 . 0.9300 ?
C17 C18 . 1.370(6) ?
C17 H17 . 0.9300 ?
C18 C19 . 1.375(5) ?
C18 H18 . 0.9300 ?
C19 H19 . 0.9300 ?
C20 C25 . 1.371(5) ?
C20 C21 . 1.401(5) ?
C21 C22 . 1.390(6) ?
C21 H21 . 0.9300 ?
C22 C23 . 1.361(7) ?
C22 H22 . 0.9300 ?
C23 C24 . 1.349(6) ?
C23 H23 . 0.9300 ?
C24 C25 . 1.380(5) ?
C24 H24 . 0.9300 ?
C25 H25 . 0.9300 ?
C26 C27 . 1.510(5) ?
C26 H26A . 0.9700 ?
C26 H26B . 0.9700 ?
C27 C28 . 1.378(5) ?
C27 C32 . 1.386(5) ?
C28 C29 . 1.380(5) ?
C28 H28 . 0.9300 ?
C29 C30 . 1.379(6) ?
C29 H29 . 0.9300 ?
C30 C31 . 1.359(6) ?
C30 H30 . 0.9300 ?
C31 C32 . 1.373(5) ?
C31 H31 . 0.9300 ?
C32 H32 . 0.9300 ?
C33 C34 . 1.377(5) ?
C33 C38 . 1.389(5) ?
C34 C35 . 1.391(5) ?
C34 H34 . 0.9300 ?
C35 C36 . 1.354(6) ?
C35 H35 . 0.9300 ?
C36 C37 . 1.358(7) ?
C36 H36 . 0.9300 ?
C37 C38 . 1.396(5) ?
C37 H37 . 0.9300 ?
C38 H38 . 0.9300 ?
C39 C44 . 1.371(5) ?
C39 C40 . 1.383(5) ?
C40 C41 . 1.375(5) ?
C40 H40 . 0.9300 ?
C41 C42 . 1.337(6) ?
C41 H41 . 0.9300 ?
C42 C43 . 1.381(6) ?
C42 H42 . 0.9300 ?
C43 C44 . 1.385(6) ?
C43 H43 . 0.9300 ?
C44 H44 . 0.9300 ?
C45 C50 . 1.374(5) ?
C45 C46 . 1.395(4) ?
C46 C47 . 1.372(5) ?
C46 H46 . 0.9300 ?
C47 C48 . 1.362(6) ?
C47 H47 . 0.9300 ?
C48 C49 . 1.378(6) ?
C48 H48 . 0.9300 ?
C49 C50 . 1.389(5) ?
C49 H49 . 0.9300 ?
C50 H50 . 0.9300 ?

loop_
_geom_hbond_atom_site_label_D
_geom_hbond_atom_site_label_H
_geom_hbond_atom_site_label_A
_geom_hbond_site_symmetry_A
_geom_hbond_distance_DH
_geom_hbond_distance_HA
_geom_hbond_distance_DA
_geom_hbond_angle_DHA
C5 H5 Cg 1_665 0.93 2.83 3.757(9) 176
